data_4075673
loop_
_publ_author_name
'Mandal, Debaprasad'
'Gupta, B. D.'

_publ_section_title
;
 Cobaloximes with Dimesitylglyoxime: Synthesis, Characterization,
 and Spectral Correlations with the Related Cobaloximes
;
_journal_coden_ASTM ORGND7
_journal_issue 7
_journal_name_full Organometallics
_journal_page_first 1501
_journal_page_last 1510
_journal_paper_doi 10.1021/om049096m
_journal_volume 24
_journal_year 2005
_chemical_formula_moiety '(C46 H53 Br1 Cl2 Co1 N5 O4)2'
_chemical_formula_sum 'C92 H106 Br2 Cl4 Co2 N10 O8'
_chemical_formula_weight 1899.35
_chemical_name_common 'Bromo cobalt(III) Mesitylglyoxime Pyridine'
_chemical_name_systematic
;
trans-bis(dimesitylglyoximato)-bromo-(pyridine)-cobalt(III)
;
_space_group_IT_number 15
_symmetry_cell_setting monoclinic
_symmetry_Int_Tables_number 15
_symmetry_space_group_name_Hall '-C 2yc'
_symmetry_space_group_name_H-M 'C 1 2/c 1'
_atom_sites_solution_hydrogens geom
_atom_sites_solution_primary direct
_atom_sites_solution_secondary difmap
_audit_creation_method SHELXL-97
_cell_angle_alpha 90.000(0)
_cell_angle_beta 108.493(2)
_cell_angle_gamma 90.000(0)
_cell_formula_units_Z 4
_cell_length_a 27.579(17)
_cell_length_b 9.116(5)
_cell_length_c 36.610(2)
_cell_measurement_reflns_used 900
_cell_measurement_temperature 100(2)
_cell_measurement_theta_max +28.0
_cell_measurement_theta_min -28.0
_cell_volume 8729(7)
_computing_cell_refinement 'SMART 5.628 (BRUKER, 2003)'
_computing_data_collection 'SMART 5.628 (BRUKER, 2003)'
_computing_data_reduction 'SAINT+ 6.45 (BRUKER, 2003)'
_computing_molecular_graphics 'Diamond 2.1'
_computing_publication_material 'WinGX publication routines (Farrugia, 1999)'
_computing_structure_refinement 'SHELXL-97 (Sheldrick, 1997)'
_computing_structure_solution SHELXTL
_diffrn_ambient_temperature 100(2)
_diffrn_measured_fraction_theta_full 0.992
_diffrn_measured_fraction_theta_max 0.992
_diffrn_measurement_device_type 'CCD area detector'
_diffrn_measurement_method \f/\w
_diffrn_radiation_monochromator graphite
_diffrn_radiation_source 'fine-focus sealed tube'
_diffrn_radiation_type MoK\a
_diffrn_radiation_wavelength 0.71073
_diffrn_reflns_av_R_equivalents 0.0473
_diffrn_reflns_av_sigmaI/netI 0.0611
_diffrn_reflns_limit_h_max 36
_diffrn_reflns_limit_h_min -36
_diffrn_reflns_limit_k_max 12
_diffrn_reflns_limit_k_min -12
_diffrn_reflns_limit_l_max 26
_diffrn_reflns_limit_l_min -48
_diffrn_reflns_number 28518
_diffrn_reflns_theta_full 28.32
_diffrn_reflns_theta_max 28.32
_diffrn_reflns_theta_min 2.23
_diffrn_standards_decay_% <0.05
_exptl_absorpt_coefficient_mu 1.481
_exptl_absorpt_correction_T_max 0.8084
_exptl_absorpt_correction_T_min 0.6995
_exptl_absorpt_correction_type empirical
_exptl_absorpt_process_details 'Bruker SADABS'
_exptl_crystal_colour 'yellow orange'
_exptl_crystal_density_diffrn 1.445
_exptl_crystal_density_method 'not measured'
_exptl_crystal_description block
_exptl_crystal_F_000 3936
_exptl_crystal_size_max 0.26
_exptl_crystal_size_mid 0.18
_exptl_crystal_size_min 0.15
_refine_diff_density_max 2.009
_refine_diff_density_min -1.862
_refine_diff_density_rms 0.180
_refine_ls_extinction_method none
_refine_ls_goodness_of_fit_ref 1.053
_refine_ls_hydrogen_treatment mixed
_refine_ls_matrix_type full
_refine_ls_number_parameters 544
_refine_ls_number_reflns 10790
_refine_ls_number_restraints 0
_refine_ls_restrained_S_all 1.053
_refine_ls_R_factor_all 0.0935
_refine_ls_R_factor_gt 0.0727
_refine_ls_shift/su_max 0.001
_refine_ls_shift/su_mean 0.000
_refine_ls_structure_factor_coef Fsqd
_refine_ls_weighting_details 'calc w=1/[\s^2^(Fo^2^)+(0.1304P)^2^+54.4573P] where P=(Fo^2^+2Fc^2^)/3'
_refine_ls_weighting_scheme calc
_refine_ls_wR_factor_gt 0.2119
_refine_ls_wR_factor_ref 0.2268
_reflns_number_gt 8180
_reflns_number_total 10790
_reflns_threshold_expression >2sigma(I)
_cod_data_source_file om049096msi20041122_050050.cif
_cod_data_source_block 7
_cod_depositor_comments
;
 Updated bibliographic information.

 Antanas Vaitkus,
 2019-10-02
;
_cod_database_code 4075673

loop_
_symmetry_equiv_pos_as_xyz
'x, y, z'
'-x, y, -z+1/2'
'x+1/2, y+1/2, z'
'-x+1/2, y+1/2, -z+1/2'
'-x, -y, -z'
'x, -y, z-1/2'
'-x+1/2, -y+1/2, -z'
'x+1/2, -y+1/2, z-1/2'

loop_
_atom_site_label
_atom_site_type_symbol
_atom_site_fract_x
_atom_site_fract_y
_atom_site_fract_z
_atom_site_U_iso_or_equiv
_atom_site_adp_type
_atom_site_occupancy
_atom_site_symmetry_multiplicity
_atom_site_calc_flag
_atom_site_refinement_flags
Co1 Co 0.24553(2) 0.15486(6) 0.632041(15) 0.00781(15) Uani 1 1 d .
Br1 Br 0.27846(2) 0.38127(6) 0.621148(16) 0.02766(16) Uani 1 1 d .
Cl1 Cl 0.17106(6) -0.23647(15) 0.51454(4) 0.0337(3) Uani 1 1 d .
Cl2 Cl 0.18799(7) -0.1970(2) 0.44106(5) 0.0481(4) Uani 1 1 d .
O1 O 0.25659(11) 0.2489(3) 0.70881(9) 0.0139(6) Uani 1 1 d .
H1 H 0.2338 0.2754 0.6964 0.021 Uiso 1 1 d .
O2 O 0.32011(11) 0.0115(3) 0.60576(8) 0.0124(6) Uani 1 1 d .
H2 H 0.2991 0.0375 0.5870 0.019 Uiso 1 1 d .
O3 O 0.23881(11) 0.0803(3) 0.55607(8) 0.0125(6) Uani 1 1 d .
O4 O 0.17278(11) 0.2952(3) 0.65937(8) 0.0129(6) Uani 1 1 d .
N1 N 0.27874(13) 0.1799(4) 0.68595(10) 0.0100(7) Uani 1 1 d .
N2 N 0.30980(13) 0.0666(4) 0.63626(10) 0.0097(7) Uani 1 1 d .
N3 N 0.21366(13) 0.1367(4) 0.57839(10) 0.0100(7) Uani 1 1 d .
N4 N 0.18175(13) 0.2411(4) 0.62827(10) 0.0107(7) Uani 1 1 d .
N5 N 0.21993(12) -0.0414(4) 0.64081(10) 0.0087(6) Uani 1 1 d .
C1 C 0.32434(15) 0.1257(4) 0.70027(12) 0.0101(8) Uani 1 1 d .
C2 C 0.34229(15) 0.0532(4) 0.67060(12) 0.0101(8) Uani 1 1 d .
C3 C 0.39044(15) -0.0319(5) 0.67895(12) 0.0112(8) Uani 1 1 d .
C4 C 0.43839(15) 0.0375(5) 0.69197(12) 0.0132(8) Uani 1 1 d .
C5 C 0.48248(16) -0.0475(6) 0.70083(13) 0.0181(9) Uani 1 1 d .
H5 H 0.5149 -0.0009 0.7100 0.022 Uiso 1 1 calc R
C6 C 0.48012(17) -0.2004(5) 0.69659(13) 0.0184(9) Uani 1 1 d .
C7 C 0.43285(18) -0.2650(5) 0.68279(13) 0.0182(9) Uani 1 1 d .
H7 H 0.4310 -0.3684 0.6794 0.022 Uiso 1 1 calc R
C8 C 0.38772(16) -0.1855(5) 0.67355(12) 0.0137(8) Uani 1 1 d .
C9 C 0.44418(17) 0.2018(5) 0.69637(14) 0.0176(9) Uani 1 1 d .
H9A H 0.4137 0.2497 0.6790 0.026 Uiso 1 1 calc R
H9B H 0.4744 0.2332 0.6899 0.026 Uiso 1 1 calc R
H9C H 0.4481 0.2292 0.7230 0.026 Uiso 1 1 calc R
C10 C 0.52849(19) -0.2910(7) 0.70794(16) 0.0289(12) Uani 1 1 d .
H10A H 0.5500 -0.2611 0.6925 0.043 Uiso 1 1 calc R
H10B H 0.5197 -0.3951 0.7034 0.043 Uiso 1 1 calc R
H10C H 0.5471 -0.2756 0.7353 0.043 Uiso 1 1 calc R
C11 C 0.33725(17) -0.2641(5) 0.65873(14) 0.0180(9) Uani 1 1 d .
H11A H 0.3153 -0.2347 0.6739 0.027 Uiso 1 1 calc R
H11B H 0.3430 -0.3702 0.6610 0.027 Uiso 1 1 calc R
H11C H 0.3206 -0.2383 0.6316 0.027 Uiso 1 1 calc R
C12 C 0.35508(15) 0.1406(5) 0.74132(12) 0.0125(8) Uani 1 1 d .
C13 C 0.36296(15) 0.0191(5) 0.76628(13) 0.0128(8) Uani 1 1 d .
C14 C 0.39242(16) 0.0354(5) 0.80427(13) 0.0140(8) Uani 1 1 d .
H14 H 0.3972 -0.0463 0.8211 0.017 Uiso 1 1 calc R
C15 C 0.41535(16) 0.1685(5) 0.81853(13) 0.0159(9) Uani 1 1 d .
C16 C 0.40654(16) 0.2882(5) 0.79401(13) 0.0146(8) Uani 1 1 d .
H16 H 0.4219 0.3796 0.8035 0.017 Uiso 1 1 calc R
C17 C 0.37553(16) 0.2778(5) 0.75550(12) 0.0133(8) Uani 1 1 d .
C18 C 0.33884(18) -0.1274(5) 0.75262(14) 0.0175(9) Uani 1 1 d .
H18A H 0.3035 -0.1128 0.7360 0.026 Uiso 1 1 calc R
H18B H 0.3389 -0.1873 0.7749 0.026 Uiso 1 1 calc R
H18C H 0.3583 -0.1776 0.7381 0.026 Uiso 1 1 calc R
C19 C 0.4478(2) 0.1808(6) 0.86008(14) 0.0244(10) Uani 1 1 d .
H19A H 0.4730 0.1011 0.8664 0.037 Uiso 1 1 calc R
H19B H 0.4260 0.1740 0.8766 0.037 Uiso 1 1 calc R
H19C H 0.4656 0.2754 0.8643 0.037 Uiso 1 1 calc R
C20 C 0.36409(18) 0.4157(5) 0.73125(13) 0.0185(9) Uani 1 1 d .
H20A H 0.3567 0.3898 0.7040 0.028 Uiso 1 1 calc R
H20B H 0.3938 0.4812 0.7392 0.028 Uiso 1 1 calc R
H20C H 0.3344 0.4655 0.7348 0.028 Uiso 1 1 calc R
C21 C 0.16647(15) 0.1827(4) 0.56428(12) 0.0106(8) Uani 1 1 d .
C22 C 0.14684(16) 0.2411(4) 0.59438(12) 0.0113(8) Uani 1 1 d .
C23 C 0.13918(16) 0.1742(5) 0.52228(12) 0.0126(8) Uani 1 1 d .
C24 C 0.09859(16) 0.0754(5) 0.50742(13) 0.0162(9) Uani 1 1 d .
C25 C 0.07809(18) 0.0594(6) 0.46756(13) 0.0220(10) Uani 1 1 d .
H25 H 0.0504 -0.0064 0.4574 0.026 Uiso 1 1 calc R
C26 C 0.09684(19) 0.1364(6) 0.44233(14) 0.0241(10) Uani 1 1 d .
C27 C 0.13676(18) 0.2356(5) 0.45779(14) 0.0202(10) Uani 1 1 d .
H27 H 0.1497 0.2903 0.4408 0.024 Uiso 1 1 calc R
C28 C 0.15791(16) 0.2564(5) 0.49692(13) 0.0143(8) Uani 1 1 d .
C29 C 0.07782(18) -0.0178(6) 0.53316(14) 0.0217(10) Uani 1 1 d .
H29A H 0.1063 -0.0580 0.5542 0.033 Uiso 1 1 calc R
H29B H 0.0575 -0.0983 0.5181 0.033 Uiso 1 1 calc R
H29C H 0.0562 0.0426 0.5439 0.033 Uiso 1 1 calc R
C30 C 0.0775(2) 0.1107(8) 0.39953(15) 0.0377(14) Uani 1 1 d .
H30A H 0.0701 0.2051 0.3861 0.057 Uiso 1 1 calc R
H30B H 0.0462 0.0516 0.3930 0.057 Uiso 1 1 calc R
H30C H 0.1036 0.0586 0.3916 0.057 Uiso 1 1 calc R
C31 C 0.20036(18) 0.3670(5) 0.51102(15) 0.0195(9) Uani 1 1 d .
H31A H 0.2155 0.3586 0.5390 0.029 Uiso 1 1 calc R
H31B H 0.1866 0.4661 0.5044 0.029 Uiso 1 1 calc R
H31C H 0.2266 0.3483 0.4988 0.029 Uiso 1 1 calc R
C32 C 0.09337(16) 0.2894(4) 0.58766(12) 0.0106(8) Uani 1 1 d .
C33 C 0.06349(16) 0.2121(5) 0.60663(12) 0.0130(8) Uani 1 1 d .
C34 C 0.01348(16) 0.2565(5) 0.60097(13) 0.0149(8) Uani 1 1 d .
H34 H -0.0064 0.2049 0.6138 0.018 Uiso 1 1 calc R
C35 C -0.00868(17) 0.3742(5) 0.57717(14) 0.0180(9) Uani 1 1 d .
C36 C 0.02121(17) 0.4472(5) 0.55863(13) 0.0161(9) Uani 1 1 d .
H36 H 0.0065 0.5260 0.5418 0.019 Uiso 1 1 calc R
C37 C 0.07169(16) 0.4092(5) 0.56384(12) 0.0126(8) Uani 1 1 d .
C38 C 0.08423(17) 0.0827(5) 0.63214(14) 0.0174(9) Uani 1 1 d .
H38A H 0.1014 0.0162 0.6192 0.026 Uiso 1 1 calc R
H38B H 0.0561 0.0309 0.6375 0.026 Uiso 1 1 calc R
H38C H 0.1087 0.1166 0.6564 0.026 Uiso 1 1 calc R
C39 C -0.06263(18) 0.4211(7) 0.57218(17) 0.0293(12) Uani 1 1 d .
H39A H -0.0661 0.5266 0.5668 0.044 Uiso 1 1 calc R
H39B H -0.0708 0.4000 0.5958 0.044 Uiso 1 1 calc R
H39C H -0.0862 0.3672 0.5506 0.044 Uiso 1 1 calc R
C40 C 0.10209(17) 0.4991(5) 0.54447(14) 0.0186(9) Uani 1 1 d .
H40A H 0.1386 0.4814 0.5571 0.028 Uiso 1 1 calc R
H40B H 0.0946 0.6034 0.5464 0.028 Uiso 1 1 calc R
H40C H 0.0928 0.4712 0.5173 0.028 Uiso 1 1 calc R
C41 C 0.21276(15) -0.0766(5) 0.67424(13) 0.0145(8) Uani 1 1 d .
H41 H 0.2150 -0.0015 0.6927 0.017 Uiso 1 1 calc R
C42 C 0.20212(17) -0.2188(5) 0.68288(14) 0.0183(9) Uani 1 1 d .
H42 H 0.1977 -0.2406 0.7070 0.022 Uiso 1 1 calc R
C43 C 0.19808(17) -0.3288(5) 0.65584(15) 0.0199(9) Uani 1 1 d .
H43 H 0.1912 -0.4272 0.6612 0.024 Uiso 1 1 calc R
C44 C 0.20437(17) -0.2917(5) 0.62092(14) 0.0181(9) Uani 1 1 d .
H44 H 0.2012 -0.3642 0.6017 0.022 Uiso 1 1 calc R
C45 C 0.21531(16) -0.1478(5) 0.61439(13) 0.0139(8) Uani 1 1 d .
H45 H 0.2197 -0.1232 0.5904 0.017 Uiso 1 1 calc R
C46 C 0.1983(2) -0.1252(6) 0.48756(16) 0.0282(11) Uani 1 1 d .
H46A H 0.2355 -0.1167 0.5009 0.034 Uiso 1 1 calc R
H46B H 0.1833 -0.0256 0.4855 0.034 Uiso 1 1 calc R

loop_
_atom_site_aniso_label
_atom_site_aniso_U_11
_atom_site_aniso_U_22
_atom_site_aniso_U_33
_atom_site_aniso_U_23
_atom_site_aniso_U_13
_atom_site_aniso_U_12
Co1 0.0075(3) 0.0082(3) 0.0082(3) -0.00005(19) 0.0032(2) 0.00012(18)
Br1 0.0292(3) 0.0217(3) 0.0308(3) 0.0007(2) 0.0078(2) -0.00143(19)
Cl1 0.0405(8) 0.0294(7) 0.0333(7) 0.0017(6) 0.0150(6) -0.0030(5)
Cl2 0.0529(10) 0.0638(11) 0.0307(8) -0.0119(7) 0.0178(7) -0.0041(8)
O1 0.0123(14) 0.0187(15) 0.0112(15) -0.0023(12) 0.0046(12) 0.0056(11)
O2 0.0104(13) 0.0196(15) 0.0075(14) -0.0014(11) 0.0032(11) 0.0039(11)
O3 0.0105(14) 0.0182(15) 0.0106(14) -0.0009(12) 0.0059(11) 0.0031(11)
O4 0.0148(14) 0.0168(15) 0.0088(14) -0.0033(11) 0.0061(11) 0.0037(11)
N1 0.0124(16) 0.0077(15) 0.0114(16) -0.0027(13) 0.0059(13) -0.0015(12)
N2 0.0094(15) 0.0105(16) 0.0114(17) -0.0014(13) 0.0065(13) -0.0020(12)
N3 0.0116(16) 0.0100(16) 0.0101(17) 0.0013(13) 0.0058(13) -0.0006(12)
N4 0.0147(17) 0.0104(16) 0.0087(16) 0.0002(13) 0.0059(13) 0.0014(13)
N5 0.0076(15) 0.0079(15) 0.0089(16) 0.0026(12) 0.0002(12) 0.0024(11)
C1 0.0115(18) 0.0079(18) 0.012(2) -0.0003(14) 0.0049(15) -0.0003(14)
C2 0.0121(18) 0.0092(18) 0.0109(19) -0.0020(15) 0.0061(15) -0.0021(14)
C3 0.0074(18) 0.016(2) 0.0091(19) 0.0002(15) 0.0015(14) 0.0014(15)
C4 0.0106(19) 0.020(2) 0.0086(19) 0.0000(16) 0.0028(15) -0.0018(16)
C5 0.0091(19) 0.031(3) 0.015(2) 0.0033(19) 0.0047(16) 0.0015(17)
C6 0.015(2) 0.027(2) 0.013(2) 0.0032(18) 0.0061(17) 0.0076(18)
C7 0.022(2) 0.021(2) 0.013(2) 0.0018(17) 0.0077(18) 0.0075(18)
C8 0.014(2) 0.017(2) 0.011(2) 0.0005(16) 0.0039(16) 0.0020(16)
C9 0.014(2) 0.021(2) 0.019(2) 0.0004(18) 0.0071(17) -0.0033(16)
C10 0.018(2) 0.040(3) 0.029(3) 0.008(2) 0.009(2) 0.014(2)
C11 0.021(2) 0.011(2) 0.020(2) -0.0038(17) 0.0033(18) 0.0016(16)
C12 0.0088(18) 0.016(2) 0.013(2) -0.0009(16) 0.0045(15) -0.0007(15)
C13 0.0087(18) 0.015(2) 0.017(2) 0.0010(16) 0.0070(16) 0.0023(15)
C14 0.0123(19) 0.017(2) 0.015(2) 0.0046(16) 0.0071(16) 0.0060(15)
C15 0.0124(19) 0.020(2) 0.014(2) 0.0010(17) 0.0036(16) 0.0025(16)
C16 0.0131(19) 0.015(2) 0.015(2) -0.0039(16) 0.0039(16) -0.0024(15)
C17 0.015(2) 0.013(2) 0.012(2) -0.0011(16) 0.0059(16) -0.0006(15)
C18 0.021(2) 0.014(2) 0.018(2) 0.0036(17) 0.0065(18) -0.0026(16)
C19 0.027(3) 0.028(3) 0.012(2) -0.0012(19) -0.0017(19) -0.001(2)
C20 0.023(2) 0.016(2) 0.014(2) -0.0002(17) 0.0023(18) -0.0015(17)
C21 0.0136(19) 0.0090(18) 0.0112(19) 0.0030(15) 0.0067(15) -0.0006(14)
C22 0.0152(19) 0.0095(18) 0.011(2) 0.0035(15) 0.0074(16) -0.0005(15)
C23 0.0150(19) 0.016(2) 0.0079(19) 0.0035(15) 0.0048(15) 0.0045(15)
C24 0.0109(19) 0.021(2) 0.017(2) 0.0042(18) 0.0054(16) 0.0038(16)
C25 0.015(2) 0.035(3) 0.013(2) -0.003(2) 0.0011(17) 0.0012(19)
C26 0.023(2) 0.034(3) 0.013(2) 0.002(2) 0.0032(19) 0.008(2)
C27 0.024(2) 0.024(2) 0.015(2) 0.0098(18) 0.0095(19) 0.0099(18)
C28 0.015(2) 0.014(2) 0.016(2) 0.0065(16) 0.0082(17) 0.0061(16)
C29 0.017(2) 0.028(3) 0.021(2) 0.001(2) 0.0068(18) -0.0096(18)
C30 0.033(3) 0.066(4) 0.009(2) 0.003(3) 0.000(2) 0.006(3)
C31 0.019(2) 0.019(2) 0.025(3) 0.0065(18) 0.0136(19) -0.0003(17)
C32 0.0131(19) 0.0109(18) 0.0075(18) 0.0019(15) 0.0029(15) 0.0011(15)
C33 0.0115(19) 0.016(2) 0.012(2) 0.0000(16) 0.0040(16) -0.0008(15)
C34 0.014(2) 0.019(2) 0.014(2) 0.0005(17) 0.0065(17) -0.0007(16)
C35 0.012(2) 0.023(2) 0.018(2) -0.0009(18) 0.0019(17) 0.0047(16)
C36 0.016(2) 0.016(2) 0.015(2) 0.0005(17) 0.0020(17) 0.0034(16)
C37 0.0124(19) 0.0116(19) 0.012(2) 0.0017(16) 0.0019(16) -0.0005(15)
C38 0.015(2) 0.020(2) 0.021(2) 0.0099(18) 0.0105(18) 0.0052(17)
C39 0.011(2) 0.041(3) 0.034(3) 0.003(2) 0.003(2) 0.008(2)
C40 0.019(2) 0.015(2) 0.021(2) 0.0077(18) 0.0064(18) 0.0021(17)
C41 0.0103(19) 0.019(2) 0.014(2) 0.0022(17) 0.0032(16) 0.0001(16)
C42 0.015(2) 0.021(2) 0.021(2) 0.0075(18) 0.0080(18) 0.0008(17)
C43 0.015(2) 0.014(2) 0.031(3) 0.0034(19) 0.0075(19) -0.0032(16)
C44 0.014(2) 0.015(2) 0.022(2) -0.0014(18) -0.0001(17) -0.0030(16)
C45 0.0108(19) 0.016(2) 0.013(2) 0.0005(16) 0.0009(16) -0.0017(15)
C46 0.027(3) 0.032(3) 0.028(3) -0.007(2) 0.011(2) -0.001(2)

loop_
_atom_type_symbol
_atom_type_description
_atom_type_scat_dispersion_real
_atom_type_scat_dispersion_imag
_atom_type_scat_source
C C 0.0033 0.0016 'International Tables Vol C Tables 4.2.6.8 and 6.1.1.4'
H H 0.0000 0.0000 'International Tables Vol C Tables 4.2.6.8 and 6.1.1.4'
N N 0.0061 0.0033 'International Tables Vol C Tables 4.2.6.8 and 6.1.1.4'
O O 0.0106 0.0060 'International Tables Vol C Tables 4.2.6.8 and 6.1.1.4'
Cl Cl 0.1484 0.1585 'International Tables Vol C Tables 4.2.6.8 and 6.1.1.4'
Co Co 0.3494 0.9721 'International Tables Vol C Tables 4.2.6.8 and 6.1.1.4'
Br Br -0.2901 2.4595 'International Tables Vol C Tables 4.2.6.8 and 6.1.1.4'

loop_
_geom_angle_atom_site_label_1
_geom_angle_atom_site_label_2
_geom_angle_atom_site_label_3
_geom_angle
_geom_angle_publ_flag
N3 Co1 N4 81.10(15) yes
N3 Co1 N2 99.28(15) yes
N4 Co1 N2 179.40(16) yes
N3 Co1 N1 177.92(15) ?
N4 Co1 N1 98.97(15) yes
N2 Co1 N1 80.67(15) yes
N3 Co1 N5 90.98(14) ?
N4 Co1 N5 90.93(15) ?
N2 Co1 N5 88.60(14) ?
N1 Co1 N5 91.10(14) ?
N3 Co1 Br1 88.73(11) ?
N4 Co1 Br1 91.33(11) ?
N2 Co1 Br1 89.14(11) ?
N1 Co1 Br1 89.19(11) ?
N5 Co1 Br1 177.65(10) yes
C1 N1 O1 120.2(3) ?
C1 N1 Co1 117.3(3) ?
O1 N1 Co1 122.6(3) ?
C2 N2 O2 120.7(3) ?
C2 N2 Co1 117.2(3) ?
O2 N2 Co1 122.0(3) ?
C21 N3 O3 121.9(3) ?
C21 N3 Co1 117.4(3) ?
O3 N3 Co1 120.7(3) ?
C22 N4 O4 122.0(3) ?
C22 N4 Co1 117.2(3) ?
O4 N4 Co1 120.8(3) ?
C41 N5 C45 118.4(4) ?
C41 N5 Co1 121.8(3) ?
C45 N5 Co1 119.3(3) ?
N1 C1 C12 123.0(4) ?
N1 C1 C2 112.3(4) ?
C12 C1 C2 124.6(4) ?
N2 C2 C3 123.1(4) ?
N2 C2 C1 112.3(4) ?
C3 C2 C1 124.5(4) ?
C4 C3 C8 119.7(4) ?
C4 C3 C2 121.3(4) ?
C8 C3 C2 119.0(4) ?
C5 C4 C3 119.2(4) ?
C5 C4 C9 118.2(4) ?
C3 C4 C9 122.6(4) ?
C4 C5 C6 121.4(4) ?
C7 C6 C5 118.2(4) ?
C7 C6 C10 121.3(5) ?
C5 C6 C10 120.5(4) ?
C6 C7 C8 122.7(5) ?
C7 C8 C3 118.7(4) ?
C7 C8 C11 119.7(4) ?
C3 C8 C11 121.6(4) ?
C17 C12 C13 120.0(4) ?
C17 C12 C1 119.5(4) ?
C13 C12 C1 120.5(4) ?
C14 C13 C12 119.3(4) ?
C14 C13 C18 119.2(4) ?
C12 C13 C18 121.4(4) ?
C13 C14 C15 121.7(4) ?
C16 C15 C14 118.6(4) ?
C16 C15 C19 121.5(4) ?
C14 C15 C19 119.9(4) ?
C15 C16 C17 121.7(4) ?
C16 C17 C12 118.5(4) ?
C16 C17 C20 118.8(4) ?
C12 C17 C20 122.6(4) ?
N3 C21 C22 112.1(4) ?
N3 C21 C23 120.5(4) ?
C22 C21 C23 127.4(4) ?
N4 C22 C21 112.0(4) ?
N4 C22 C32 123.5(4) ?
C21 C22 C32 124.4(4) ?
C24 C23 C28 119.9(4) ?
C24 C23 C21 121.0(4) ?
C28 C23 C21 118.8(4) ?
C25 C24 C23 118.7(4) ?
C25 C24 C29 119.1(4) ?
C23 C24 C29 122.1(4) ?
C26 C25 C24 122.1(5) ?
C25 C26 C27 118.1(4) ?
C25 C26 C30 122.1(5) ?
C27 C26 C30 119.7(5) ?
C28 C27 C26 121.9(4) ?
C27 C28 C23 119.2(4) ?
C27 C28 C31 118.3(4) ?
C23 C28 C31 122.5(4) ?
C37 C32 C33 119.3(4) ?
C37 C32 C22 122.5(4) ?
C33 C32 C22 118.2(4) ?
C34 C33 C32 119.0(4) ?
C34 C33 C38 119.1(4) ?
C32 C33 C38 121.9(4) ?
C33 C34 C35 122.4(4) ?
C36 C35 C34 117.5(4) ?
C36 C35 C39 121.4(4) ?
C34 C35 C39 121.0(4) ?
C37 C36 C35 122.5(4) ?
C36 C37 C32 119.3(4) ?
C36 C37 C40 119.0(4) ?
C32 C37 C40 121.7(4) ?
N5 C41 C42 122.4(4) ?
C41 C42 C43 119.1(4) ?
C44 C43 C42 118.5(4) ?
C45 C44 C43 119.3(4) ?
N5 C45 C44 122.3(4) ?
Cl1 C46 Cl2 111.4(3) ?

loop_
_geom_bond_atom_site_label_1
_geom_bond_atom_site_label_2
_geom_bond_distance
_geom_bond_publ_flag
Co1 N3 1.888(4) yes
Co1 N4 1.891(3) yes
Co1 N2 1.908(3) yes
Co1 N1 1.908(4) yes
Co1 N5 1.986(4) yes
Co1 Br1 2.3396(12) yes
Cl1 C46 1.744(6) ?
Cl2 C46 1.761(6) ?
O1 N1 1.339(4) ?
O2 N2 1.335(4) ?
O3 N3 1.331(4) ?
O4 N4 1.334(4) ?
N1 C1 1.297(5) yes
N2 C2 1.298(5) yes
N3 C21 1.307(5) yes
N4 C22 1.307(5) yes
N5 C41 1.339(5) ?
N5 C45 1.347(6) ?
C1 C12 1.479(6) ?
C1 C2 1.484(6) yes
C2 C3 1.484(5) ?
C3 C4 1.406(6) ?
C3 C8 1.413(6) ?
C4 C5 1.390(6) ?
C4 C9 1.509(6) ?
C5 C6 1.402(7) ?
C6 C7 1.373(7) ?
C6 C10 1.511(6) ?
C7 C8 1.386(6) ?
C8 C11 1.505(6) ?
C12 C17 1.402(6) ?
C12 C13 1.408(6) ?
C13 C14 1.378(6) ?
C13 C18 1.505(6) ?
C14 C15 1.391(6) ?
C15 C16 1.385(6) ?
C15 C19 1.505(6) ?
C16 C17 1.401(6) ?
C17 C20 1.513(6) ?
C21 C22 1.473(6) yes
C21 C23 1.484(6) ?
C22 C32 1.483(6) ?
C23 C24 1.405(6) ?
C23 C28 1.412(6) ?
C24 C25 1.395(6) ?
C24 C29 1.510(6) ?
C25 C26 1.384(7) ?
C26 C27 1.398(7) ?
C26 C30 1.505(7) ?
C27 C28 1.378(7) ?
C28 C31 1.507(6) ?
C32 C37 1.407(6) ?
C32 C33 1.422(6) ?
C33 C34 1.388(6) ?
C33 C38 1.501(6) ?
C34 C35 1.395(6) ?
C35 C36 1.392(7) ?
C35 C39 1.502(6) ?
C36 C37 1.388(6) ?
C37 C40 1.501(6) ?
C41 C42 1.388(6) ?
C42 C43 1.388(7) ?
C43 C44 1.385(7) ?
C44 C45 1.384(6) ?

loop_
_geom_torsion_atom_site_label_1
_geom_torsion_atom_site_label_2
_geom_torsion_atom_site_label_3
_geom_torsion_atom_site_label_4
_geom_torsion
N3 Co1 N1 C1 -92(4)
N4 Co1 N1 C1 176.7(3)
N2 Co1 N1 C1 -2.8(3)
N5 Co1 N1 C1 85.6(3)
Br1 Co1 N1 C1 -92.1(3)
N3 Co1 N1 O1 89(4)
N4 Co1 N1 O1 -2.7(3)
N2 Co1 N1 O1 177.8(3)
N5 Co1 N1 O1 -93.8(3)
Br1 Co1 N1 O1 88.5(3)
N3 Co1 N2 C2 -177.0(3)
N4 Co1 N2 C2 -48(19)
N1 Co1 N2 C2 5.1(3)
N5 Co1 N2 C2 -86.2(3)
Br1 Co1 N2 C2 94.4(3)
N3 Co1 N2 O2 -1.4(3)
N4 Co1 N2 O2 128(18)
N1 Co1 N2 O2 -179.3(3)
N5 Co1 N2 O2 89.4(3)
Br1 Co1 N2 O2 -90.0(3)
N4 Co1 N3 C21 -1.8(3)
N2 Co1 N3 C21 177.7(3)
N1 Co1 N3 C21 -94(4)
N5 Co1 N3 C21 89.0(3)
Br1 Co1 N3 C21 -93.3(3)
N4 Co1 N3 O3 177.6(3)
N2 Co1 N3 O3 -2.9(3)
N1 Co1 N3 O3 85(4)
N5 Co1 N3 O3 -91.6(3)
Br1 Co1 N3 O3 86.1(3)
N3 Co1 N4 C22 3.8(3)
N2 Co1 N4 C22 -125(18)
N1 Co1 N4 C22 -178.3(3)
N5 Co1 N4 C22 -87.0(3)
Br1 Co1 N4 C22 92.3(3)
N3 Co1 N4 O4 -178.1(3)
N2 Co1 N4 O4 53(19)
N1 Co1 N4 O4 -0.2(3)
N5 Co1 N4 O4 91.0(3)
Br1 Co1 N4 O4 -89.6(3)
N3 Co1 N5 C41 -154.3(3)
N4 Co1 N5 C41 -73.2(3)
N2 Co1 N5 C41 106.4(3)
N1 Co1 N5 C41 25.8(3)
Br1 Co1 N5 C41 123(3)
N3 Co1 N5 C45 33.7(3)
N4 Co1 N5 C45 114.8(3)
N2 Co1 N5 C45 -65.6(3)
N1 Co1 N5 C45 -146.2(3)
Br1 Co1 N5 C45 -49(3)
O1 N1 C1 C12 -2.4(6)
Co1 N1 C1 C12 178.2(3)
O1 N1 C1 C2 179.8(3)
Co1 N1 C1 C2 0.4(4)
O2 N2 C2 C3 -4.8(6)
Co1 N2 C2 C3 170.9(3)
O2 N2 C2 C1 178.2(3)
Co1 N2 C2 C1 -6.1(4)
N1 C1 C2 N2 3.6(5)
C12 C1 C2 N2 -174.1(4)
N1 C1 C2 C3 -173.3(4)
C12 C1 C2 C3 8.9(6)
N2 C2 C3 C4 113.8(5)
C1 C2 C3 C4 -69.6(6)
N2 C2 C3 C8 -66.0(6)
C1 C2 C3 C8 110.6(5)
C8 C3 C4 C5 -2.6(6)
C2 C3 C4 C5 177.5(4)
C8 C3 C4 C9 176.7(4)
C2 C3 C4 C9 -3.1(6)
C3 C4 C5 C6 0.9(7)
C9 C4 C5 C6 -178.5(4)
C4 C5 C6 C7 1.0(7)
C4 C5 C6 C10 -177.5(4)
C5 C6 C7 C8 -1.0(7)
C10 C6 C7 C8 177.4(4)
C6 C7 C8 C3 -0.7(7)
C6 C7 C8 C11 -179.7(4)
C4 C3 C8 C7 2.6(6)
C2 C3 C8 C7 -177.6(4)
C4 C3 C8 C11 -178.5(4)
C2 C3 C8 C11 1.4(6)
N1 C1 C12 C17 -71.3(6)
C2 C1 C12 C17 106.2(5)
N1 C1 C12 C13 107.4(5)
C2 C1 C12 C13 -75.1(5)
C17 C12 C13 C14 -2.3(6)
C1 C12 C13 C14 179.0(4)
C17 C12 C13 C18 176.1(4)
C1 C12 C13 C18 -2.6(6)
C12 C13 C14 C15 -1.1(6)
C18 C13 C14 C15 -179.6(4)
C13 C14 C15 C16 2.4(6)
C13 C14 C15 C19 -179.1(4)
C14 C15 C16 C17 -0.3(7)
C19 C15 C16 C17 -178.8(4)
C15 C16 C17 C12 -3.0(6)
C15 C16 C17 C20 175.1(4)
C13 C12 C17 C16 4.3(6)
C1 C12 C17 C16 -177.0(4)
C13 C12 C17 C20 -173.7(4)
C1 C12 C17 C20 5.0(6)
O3 N3 C21 C22 -179.7(3)
Co1 N3 C21 C22 -0.3(4)
O3 N3 C21 C23 -0.4(6)
Co1 N3 C21 C23 179.0(3)
O4 N4 C22 C21 177.1(3)
Co1 N4 C22 C21 -4.9(5)
O4 N4 C22 C32 -5.0(6)
Co1 N4 C22 C32 173.0(3)
N3 C21 C22 N4 3.3(5)
C23 C21 C22 N4 -175.9(4)
N3 C21 C22 C32 -174.6(4)
C23 C21 C22 C32 6.2(7)
N3 C21 C23 C24 110.4(5)
C22 C21 C23 C24 -70.4(6)
N3 C21 C23 C28 -63.2(5)
C22 C21 C23 C28 116.0(5)
C28 C23 C24 C25 0.9(6)
C21 C23 C24 C25 -172.7(4)
C28 C23 C24 C29 178.6(4)
C21 C23 C24 C29 5.1(6)
C23 C24 C25 C26 0.8(7)
C29 C24 C25 C26 -177.0(5)
C24 C25 C26 C27 -1.7(7)
C24 C25 C26 C30 175.2(5)
C25 C26 C27 C28 0.9(7)
C30 C26 C27 C28 -176.0(5)
C26 C27 C28 C23 0.7(7)
C26 C27 C28 C31 -179.2(4)
C24 C23 C28 C27 -1.6(6)
C21 C23 C28 C27 172.1(4)
C24 C23 C28 C31 178.3(4)
C21 C23 C28 C31 -8.0(6)
N4 C22 C32 C37 118.1(5)
C21 C22 C32 C37 -64.2(6)
N4 C22 C32 C33 -60.9(6)
C21 C22 C32 C33 116.7(5)
C37 C32 C33 C34 0.4(6)
C22 C32 C33 C34 179.4(4)
C37 C32 C33 C38 179.5(4)
C22 C32 C33 C38 -1.4(6)
C32 C33 C34 C35 0.2(7)
C38 C33 C34 C35 -178.9(4)
C33 C34 C35 C36 0.4(7)
C33 C34 C35 C39 -178.9(5)
C34 C35 C36 C37 -1.6(7)
C39 C35 C36 C37 177.7(5)
C35 C36 C37 C32 2.3(7)
C35 C36 C37 C40 -176.6(4)
C33 C32 C37 C36 -1.6(6)
C22 C32 C37 C36 179.4(4)
C33 C32 C37 C40 177.2(4)
C22 C32 C37 C40 -1.8(7)
C45 N5 C41 C42 1.7(6)
Co1 N5 C41 C42 -170.4(3)
N5 C41 C42 C43 -0.8(7)
C41 C42 C43 C44 -0.6(7)
C42 C43 C44 C45 1.2(7)
C41 N5 C45 C44 -1.1(6)
Co1 N5 C45 C44 171.2(3)
C43 C44 C45 N5 -0.3(7)
